data_1504526
loop_
_publ_author_name
'Matano, Yoshihiro'
'Nakashima, Makoto'
'Nakabuchi, Takashi'
'Imahori, Hiroshi'
'Fujishige, Shinya'
'Nakano, Haruyuki'

_publ_section_title
;
 Monophosphaporphyrins: oxidative pi-extension at the peripherally fused
 carbocycle of the phosphaporphyrin ring.
;
_journal_issue 4
_journal_name_full 'Organic letters'
_journal_page_first 553
_journal_page_last 556
_journal_paper_doi 10.1021/ol7029118
_journal_volume 10
_journal_year 2008
_chemical_formula_moiety 'C41 H28 N3 O P, C H2 Cl2'
_chemical_formula_sum 'C42 H30 Cl2 N3 O P'
_chemical_formula_weight 694.56
_chemical_name_systematic
; 
 ? 
;
_space_group_IT_number 11
_symmetry_cell_setting monoclinic
_symmetry_Int_Tables_number 11
_symmetry_space_group_name_Hall '-P 2yb'
_symmetry_space_group_name_H-M 'P 1 21/m 1'
_atom_sites_solution_hydrogens geom
_atom_sites_solution_primary direct
_atom_sites_solution_secondary difmap
_audit_creation_method SHELXL-97
_cell_angle_alpha 90.00
_cell_angle_beta 106.679(6)
_cell_angle_gamma 90.00
_cell_formula_units_Z 2
_cell_length_a 8.6044(16)
_cell_length_b 15.398(3)
_cell_length_c 13.408(3)
_cell_measurement_temperature 123(2)
_cell_measurement_theta_max 25.5
_cell_measurement_theta_min 2.06
_cell_volume 1701.7(6)
_computing_cell_refinement HKL2000
_computing_data_collection CrystalClear
_computing_data_reduction HKL2000
_computing_structure_refinement 'SHELXL-97 (Sheldrick, 1997)'
_computing_structure_solution SIR-97
_diffrn_ambient_temperature 123(2)
_diffrn_detector_area_resol_mean 7.31
_diffrn_measured_fraction_theta_full 0.994
_diffrn_measured_fraction_theta_max 0.994
_diffrn_measurement_device_type 'Rigaku Saturn'
_diffrn_measurement_method \w
_diffrn_radiation_monochromator graphite
_diffrn_radiation_source 'fine-focus sealed tube'
_diffrn_radiation_type MoK\a
_diffrn_radiation_wavelength 0.71069
_diffrn_reflns_av_R_equivalents 0.0948
_diffrn_reflns_av_sigmaI/netI 0.1010
_diffrn_reflns_limit_h_max 10
_diffrn_reflns_limit_h_min -10
_diffrn_reflns_limit_k_max 18
_diffrn_reflns_limit_k_min -18
_diffrn_reflns_limit_l_max 12
_diffrn_reflns_limit_l_min -16
_diffrn_reflns_number 11692
_diffrn_reflns_theta_full 25.50
_diffrn_reflns_theta_max 25.50
_diffrn_reflns_theta_min 2.06
_exptl_absorpt_coefficient_mu 0.277
_exptl_absorpt_correction_T_max 0.9863
_exptl_absorpt_correction_T_min 0.8854
_exptl_absorpt_correction_type multi-scan
_exptl_absorpt_process_details 'Jacobson, R. (1998) Private communication'
_exptl_crystal_colour purple
_exptl_crystal_density_diffrn 1.356
_exptl_crystal_density_method 'not measured'
_exptl_crystal_description platelet
_exptl_crystal_F_000 720
_exptl_crystal_size_max 0.45
_exptl_crystal_size_mid 0.20
_exptl_crystal_size_min 0.05
_refine_diff_density_max 0.258
_refine_diff_density_min -0.411
_refine_diff_density_rms 0.048
_refine_ls_extinction_method none
_refine_ls_goodness_of_fit_ref 1.026
_refine_ls_hydrogen_treatment constr
_refine_ls_matrix_type full
_refine_ls_number_parameters 247
_refine_ls_number_reflns 3283
_refine_ls_number_restraints 0
_refine_ls_restrained_S_all 1.026
_refine_ls_R_factor_all 0.1730
_refine_ls_R_factor_gt 0.0728
_refine_ls_shift/su_max 0.000
_refine_ls_shift/su_mean 0.000
_refine_ls_structure_factor_coef Fsqd
_refine_ls_weighting_details 'calc w=1/[\s^2^(Fo^2^)+(0.0437P)^2^+1.7560P] where P=(Fo^2^+2Fc^2^)/3'
_refine_ls_weighting_scheme calc
_refine_ls_wR_factor_gt 0.1314
_refine_ls_wR_factor_ref 0.1730
_reflns_number_gt 1549
_reflns_number_total 3283
_reflns_threshold_expression >2sigma(I)
_cod_data_source_file ol7029118-file002.cif
_cod_data_source_block 1
_cod_original_cell_volume 1701.7(5)
_cod_original_sg_symbol_H-M 'P 21/m'
_cod_database_code 1504526

loop_
_symmetry_equiv_pos_as_xyz
'x, y, z'
'-x, y+1/2, -z'
'-x, -y, -z'
'x, -y-1/2, z'

loop_
_atom_site_label
_atom_site_type_symbol
_atom_site_fract_x
_atom_site_fract_y
_atom_site_fract_z
_atom_site_U_iso_or_equiv
_atom_site_adp_type
_atom_site_occupancy
_atom_site_symmetry_multiplicity
_atom_site_calc_flag
_atom_site_refinement_flags
_atom_site_disorder_assembly
_atom_site_disorder_group
P1 P 0.04498(19) 0.2500 0.59975(13) 0.0493(5) Uani 1 2 d S . .
O1 O -0.0466(4) 0.2500 0.4863(3) 0.0493(11) Uani 1 2 d S . .
C1 C 0.2583(7) 0.2500 0.6108(5) 0.0481(16) Uani 1 2 d S . .
C2 C 0.3011(7) 0.2500 0.5195(5) 0.0527(17) Uani 1 2 d S . .
H3 H 0.2193 0.2500 0.4545 0.063 Uiso 1 2 calc SR . .
C3 C 0.4645(8) 0.2500 0.5223(5) 0.0628(19) Uani 1 2 d S . .
H4 H 0.4944 0.2500 0.4594 0.075 Uiso 1 2 calc SR . .
C4 C 0.5835(7) 0.2500 0.6180(6) 0.0584(19) Uani 1 2 d S . .
H5 H 0.6948 0.2500 0.6202 0.070 Uiso 1 2 calc SR . .
C5 C 0.5421(8) 0.2500 0.7073(6) 0.067(2) Uani 1 2 d S . .
H6 H 0.6245 0.2500 0.7720 0.081 Uiso 1 2 calc SR . .
C6 C 0.3787(8) 0.2500 0.7061(5) 0.0572(18) Uani 1 2 d S . .
H7 H 0.3502 0.2500 0.7695 0.069 Uiso 1 2 calc SR . .
C7 C 0.0085(5) 0.1636(3) 0.6822(3) 0.0519(12) Uani 1 1 d . . .
C8 C 0.0605(5) 0.2019(3) 0.7827(3) 0.0536(12) Uani 1 1 d . . .
C9 C 0.0960(5) 0.1753(4) 0.8867(4) 0.0651(14) Uani 1 1 d . . .
H1 H 0.1040 0.1171 0.9111 0.078 Uiso 1 1 calc R . .
C10 C 0.1174(8) 0.2500 0.9477(5) 0.071(2) Uani 1 2 d S . .
H2 H 0.1433 0.2500 1.0215 0.085 Uiso 1 2 calc SR . .
C11 C -0.0584(5) 0.0836(3) 0.6520(3) 0.0565(13) Uani 1 1 d . . .
H8 H -0.0343 0.0406 0.7051 0.068 Uiso 1 1 calc R . .
C12 C -0.1566(5) 0.0554(3) 0.5554(3) 0.0524(12) Uani 1 1 d . . .
C13 C -0.2294(5) -0.0276(3) 0.5309(4) 0.0605(13) Uani 1 1 d . . .
H9 H -0.2122 -0.0761 0.5765 0.073 Uiso 1 1 calc R . .
C14 C -0.3287(6) -0.0263(3) 0.4307(4) 0.0607(13) Uani 1 1 d . . .
H10 H -0.3900 -0.0739 0.3948 0.073 Uiso 1 1 calc R . .
C15 C -0.3243(5) 0.0584(3) 0.3897(4) 0.0513(12) Uani 1 1 d . . .
N1 N -0.2181(4) 0.1049(2) 0.4681(3) 0.0517(10) Uani 1 1 d . . .
H17 H -0.1929 0.1598 0.4628 0.062 Uiso 1 1 calc R . .
C16 C -0.4127(5) 0.0910(3) 0.2927(3) 0.0506(12) Uani 1 1 d . . .
C17 C -0.5017(6) 0.0258(3) 0.2145(3) 0.0558(12) Uani 1 1 d . . .
C18 C -0.4194(6) -0.0364(4) 0.1757(4) 0.0705(15) Uani 1 1 d . . .
H11 H -0.3044 -0.0393 0.2010 0.085 Uiso 1 1 calc R . .
C19 C -0.5015(8) -0.0944(4) 0.1008(4) 0.0877(18) Uani 1 1 d . . .
H12 H -0.4426 -0.1366 0.0748 0.105 Uiso 1 1 calc R . .
C20 C -0.6662(9) -0.0916(4) 0.0637(5) 0.094(2) Uani 1 1 d . . .
H13 H -0.7222 -0.1318 0.0121 0.113 Uiso 1 1 calc R . .
C21 C -0.7505(8) -0.0307(5) 0.1010(5) 0.099(2) Uani 1 1 d . . .
H14 H -0.8655 -0.0291 0.0761 0.119 Uiso 1 1 calc R . .
C22 C -0.6683(6) 0.0290(4) 0.1755(4) 0.0861(18) Uani 1 1 d . . .
H15 H -0.7275 0.0724 0.1996 0.103 Uiso 1 1 calc R . .
C23 C -0.4272(5) 0.1789(3) 0.2614(3) 0.0504(12) Uani 1 1 d . . .
C24 C -0.5055(5) 0.2062(3) 0.1564(3) 0.0559(13) Uani 1 1 d . . .
H16 H -0.5489 0.1695 0.0981 0.067 Uiso 1 1 calc R . .
N2 N -0.3767(6) 0.2500 0.3247(4) 0.0501(13) Uani 1 2 d S . .
C25 C -0.0669(9) 0.2500 0.2357(6) 0.094(3) Uani 1 2 d S . .
H18 H -0.1651 0.2761 0.1875 0.113 Uiso 0.50 1 calc PR A -1
H19 H -0.0749 0.2553 0.3077 0.113 Uiso 0.50 1 calc PR A -1
Cl1 Cl -0.0495(5) 0.1364(3) 0.2031(3) 0.1247(14) Uani 0.50 1 d P B -1
Cl2 Cl 0.1002(6) 0.3007(4) 0.2249(3) 0.211(4) Uani 0.50 1 d P B -1

loop_
_atom_site_aniso_label
_atom_site_aniso_U_11
_atom_site_aniso_U_22
_atom_site_aniso_U_33
_atom_site_aniso_U_23
_atom_site_aniso_U_13
_atom_site_aniso_U_12
P1 0.0409(10) 0.0541(12) 0.0514(11) 0.000 0.0109(8) 0.000
O1 0.043(2) 0.057(3) 0.047(2) 0.000 0.0114(19) 0.000
C1 0.047(4) 0.045(4) 0.053(4) 0.000 0.014(3) 0.000
C2 0.043(4) 0.046(4) 0.071(5) 0.000 0.019(3) 0.000
C3 0.068(5) 0.060(5) 0.069(5) 0.000 0.033(4) 0.000
C4 0.036(4) 0.062(5) 0.082(5) 0.000 0.024(4) 0.000
C5 0.048(4) 0.074(6) 0.072(5) 0.000 0.007(4) 0.000
C6 0.047(4) 0.060(5) 0.064(5) 0.000 0.015(3) 0.000
C7 0.041(3) 0.060(3) 0.052(3) 0.002(2) 0.009(2) 0.001(2)
C8 0.042(2) 0.071(3) 0.046(3) 0.002(2) 0.010(2) -0.005(2)
C9 0.053(3) 0.086(4) 0.052(3) 0.005(3) 0.008(2) -0.010(3)
C10 0.050(4) 0.119(7) 0.042(4) 0.000 0.008(3) 0.000
C11 0.054(3) 0.056(3) 0.053(3) 0.006(3) 0.005(2) 0.001(3)
C12 0.053(3) 0.053(3) 0.050(3) 0.008(2) 0.015(2) 0.002(3)
C13 0.063(3) 0.050(3) 0.063(3) 0.008(3) 0.010(3) -0.003(3)
C14 0.060(3) 0.052(3) 0.068(3) -0.001(3) 0.013(3) -0.006(3)
C15 0.048(3) 0.050(3) 0.056(3) -0.008(3) 0.016(2) -0.003(2)
N1 0.048(2) 0.049(2) 0.055(2) 0.002(2) 0.0101(18) -0.001(2)
C16 0.043(3) 0.056(3) 0.054(3) -0.004(3) 0.015(2) 0.001(2)
C17 0.050(3) 0.057(3) 0.055(3) -0.002(3) 0.007(2) -0.006(3)
C18 0.070(4) 0.074(4) 0.059(3) -0.010(3) 0.005(3) 0.006(3)
C19 0.110(5) 0.077(4) 0.062(4) -0.019(3) 0.003(3) 0.009(4)
C20 0.111(5) 0.075(5) 0.077(4) -0.013(4) -0.003(4) -0.019(4)
C21 0.070(4) 0.115(6) 0.104(5) -0.021(5) 0.011(4) -0.037(4)
C22 0.065(4) 0.100(5) 0.092(4) -0.021(4) 0.021(3) -0.020(4)
C23 0.040(3) 0.058(3) 0.053(3) 0.000(3) 0.012(2) 0.000(2)
C24 0.048(3) 0.066(3) 0.049(3) -0.005(2) 0.006(2) -0.003(2)
N2 0.046(3) 0.050(4) 0.052(3) 0.000 0.011(3) 0.000
C25 0.070(5) 0.142(9) 0.073(5) 0.000 0.024(4) 0.000
Cl1 0.096(3) 0.135(4) 0.147(3) 0.013(3) 0.040(2) 0.044(3)
Cl2 0.191(4) 0.349(11) 0.125(3) -0.108(4) 0.097(3) -0.178(6)

loop_
_atom_type_symbol
_atom_type_description
_atom_type_scat_dispersion_real
_atom_type_scat_dispersion_imag
_atom_type_scat_source
C C 0.0033 0.0016 'International Tables Vol C Tables 4.2.6.8 and 6.1.1.4'
H H 0.0000 0.0000 'International Tables Vol C Tables 4.2.6.8 and 6.1.1.4'
N N 0.0061 0.0033 'International Tables Vol C Tables 4.2.6.8 and 6.1.1.4'
O O 0.0106 0.0060 'International Tables Vol C Tables 4.2.6.8 and 6.1.1.4'
P P 0.1023 0.0942 'International Tables Vol C Tables 4.2.6.8 and 6.1.1.4'
Cl Cl 0.1484 0.1585 'International Tables Vol C Tables 4.2.6.8 and 6.1.1.4'

loop_
_geom_angle_atom_site_label_1
_geom_angle_atom_site_label_2
_geom_angle_atom_site_label_3
_geom_angle
_geom_angle_site_symmetry_1
_geom_angle_site_symmetry_3
O1 P1 C1 108.1(3) . .
O1 P1 C7 119.09(17) . 4_565
C1 P1 C7 107.5(2) . 4_565
O1 P1 C7 119.09(18) . .
C1 P1 C7 107.51(19) . .
C7 P1 C7 94.3(3) 4_565 .
C2 C1 C6 119.8(6) . .
C2 C1 P1 117.0(5) . .
C6 C1 P1 123.2(5) . .
C1 C2 C3 120.0(6) . .
C1 C2 H3 120.0 . .
C3 C2 H3 120.0 . .
C4 C3 C2 119.5(6) . .
C4 C3 H4 120.2 . .
C2 C3 H4 120.2 . .
C5 C4 C3 120.5(6) . .
C5 C4 H5 119.7 . .
C3 C4 H5 119.7 . .
C4 C5 C6 120.8(7) . .
C4 C5 H6 119.6 . .
C6 C5 H6 119.6 . .
C1 C6 C5 119.3(6) . .
C1 C6 H7 120.4 . .
C5 C6 H7 120.4 . .
C11 C7 C8 130.1(4) . .
C11 C7 P1 127.6(3) . .
C8 C7 P1 102.2(3) . .
C9 C8 C7 137.9(5) . .
C9 C8 C8 107.0(3) . 4_565
C7 C8 C8 114.5(3) . 4_565
C10 C9 C8 107.3(5) . .
C10 C9 H1 126.4 . .
C8 C9 H1 126.4 . .
C9 C10 C9 111.4(6) . 4_565
C9 C10 H2 124.3 . .
C9 C10 H2 124.3 4_565 .
C7 C11 C12 130.1(4) . .
C7 C11 H8 115.0 . .
C12 C11 H8 115.0 . .
N1 C12 C11 127.0(4) . .
N1 C12 C13 105.5(4) . .
C11 C12 C13 127.1(4) . .
C14 C13 C12 108.9(4) . .
C14 C13 H9 125.6 . .
C12 C13 H9 125.6 . .
C13 C14 C15 108.4(4) . .
C13 C14 H10 125.8 . .
C15 C14 H10 125.8 . .
N1 C15 C16 126.0(4) . .
N1 C15 C14 105.5(4) . .
C16 C15 C14 128.5(4) . .
C12 N1 C15 111.8(4) . .
C12 N1 H17 124.1 . .
C15 N1 H17 124.1 . .
C15 C16 C23 126.7(4) . .
C15 C16 C17 116.4(4) . .
C23 C16 C17 116.9(4) . .
C18 C17 C22 118.2(5) . .
C18 C17 C16 121.1(4) . .
C22 C17 C16 120.6(5) . .
C19 C18 C17 120.9(5) . .
C19 C18 H11 119.6 . .
C17 C18 H11 119.6 . .
C20 C19 C18 120.6(6) . .
C20 C19 H12 119.7 . .
C18 C19 H12 119.7 . .
C19 C20 C21 119.6(6) . .
C19 C20 H13 120.2 . .
C21 C20 H13 120.2 . .
C20 C21 C22 120.2(6) . .
C20 C21 H14 119.9 . .
C22 C21 H14 119.9 . .
C17 C22 C21 120.4(6) . .
C17 C22 H15 119.8 . .
C21 C22 H15 119.8 . .
N2 C23 C16 126.5(4) . .
N2 C23 C24 110.3(4) . .
C16 C23 C24 123.2(4) . .
C24 C24 C23 107.0(3) 4_565 .
C24 C24 H16 126.5 4_565 .
C23 C24 H16 126.5 . .
C23 N2 C23 105.4(5) . 4_565
Cl2 C25 Cl2 55.4(5) 4_565 .
Cl2 C25 Cl1 53.2(3) 4_565 .
Cl2 C25 Cl1 107.1(5) . .
Cl2 C25 Cl1 107.1(5) 4_565 4_565
Cl2 C25 Cl1 53.2(3) . 4_565
Cl1 C25 Cl1 148.0(5) . 4_565
Cl2 C25 H18 136.4 4_565 .
Cl2 C25 H18 110.3 . .
Cl1 C25 H18 110.3 . .
Cl1 C25 H18 64.3 4_565 .
Cl2 C25 H19 115.0 4_565 .
Cl2 C25 H19 110.3 . .
Cl1 C25 H19 110.3 . .
Cl1 C25 H19 100.9 4_565 .
H18 C25 H19 108.5 . .

loop_
_geom_bond_atom_site_label_1
_geom_bond_atom_site_label_2
_geom_bond_distance
_geom_bond_site_symmetry_2
P1 O1 1.499(4) .
P1 C1 1.798(6) .
P1 C7 1.814(5) 4_565
P1 C7 1.814(5) .
C1 C2 1.376(8) .
C1 C6 1.395(8) .
C2 C3 1.396(8) .
C2 H3 0.9500 .
C3 C4 1.394(9) .
C3 H4 0.9500 .
C4 C5 1.342(9) .
C4 H5 0.9500 .
C5 C6 1.402(8) .
C5 H6 0.9500 .
C6 H7 0.9500 .
C7 C11 1.372(6) .
C7 C8 1.420(6) .
C8 C9 1.401(6) .
C8 C8 1.480(9) 4_565
C9 C10 1.393(6) .
C9 H1 0.9500 .
C10 C9 1.393(6) 4_565
C10 H2 0.9500 .
C11 C12 1.397(6) .
C11 H8 0.9500 .
C12 N1 1.370(5) .
C12 C13 1.419(6) .
C13 C14 1.370(6) .
C13 H9 0.9500 .
C14 C15 1.420(6) .
C14 H10 0.9500 .
C15 N1 1.379(5) .
C15 C16 1.398(6) .
N1 H17 0.8800 .
C16 C23 1.412(6) .
C16 C17 1.494(6) .
C17 C18 1.378(6) .
C17 C22 1.379(6) .
C18 C19 1.377(7) .
C18 H11 0.9500 .
C19 C20 1.362(8) .
C19 H12 0.9500 .
C20 C21 1.366(8) .
C20 H13 0.9500 .
C21 C22 1.392(7) .
C21 H14 0.9500 .
C22 H15 0.9500 .
C23 N2 1.377(5) .
C23 C24 1.438(6) .
C24 C24 1.349(8) 4_565
C24 H16 0.9500 .
N2 C23 1.377(5) 4_565
C25 Cl2 1.678(7) 4_565
C25 Cl2 1.678(7) .
C25 Cl1 1.820(5) .
C25 Cl1 1.820(5) 4_565
C25 H18 0.9900 .
C25 H19 0.9900 .

loop_
_geom_torsion_atom_site_label_1
_geom_torsion_atom_site_label_2
_geom_torsion_atom_site_label_3
_geom_torsion_atom_site_label_4
_geom_torsion
_geom_torsion_site_symmetry_1
_geom_torsion_site_symmetry_4
O1 P1 C1 C2 0.000(2) . .
C7 P1 C1 C2 -129.74(17) 4_565 .
C7 P1 C1 C2 129.74(17) . .
O1 P1 C1 C6 180.000(2) . .
C7 P1 C1 C6 50.26(17) 4_565 .
C7 P1 C1 C6 -50.26(17) . .
C6 C1 C2 C3 0.000(3) . .
P1 C1 C2 C3 180.000(2) . .
C1 C2 C3 C4 0.000(2) . .
C2 C3 C4 C5 0.000(3) . .
C3 C4 C5 C6 0.000(3) . .
C2 C1 C6 C5 0.000(3) . .
P1 C1 C6 C5 180.000(3) . .
C4 C5 C6 C1 0.000(3) . .
O1 P1 C7 C11 20.0(5) . .
C1 P1 C7 C11 -103.2(4) . .
C7 P1 C7 C11 146.9(3) 4_565 .
O1 P1 C7 C8 -157.8(3) . .
C1 P1 C7 C8 79.0(3) . .
C7 P1 C7 C8 -30.9(4) 4_565 .
C11 C7 C8 C9 15.1(9) . .
P1 C7 C8 C9 -167.1(5) . .
C11 C7 C8 C8 -155.2(4) . 4_565
P1 C7 C8 C8 22.6(3) . 4_565
C7 C8 C9 C10 -171.0(5) . .
C8 C8 C9 C10 -0.2(4) 4_565 .
C8 C9 C10 C9 0.4(8) . 4_565
C8 C7 C11 C12 156.3(5) . .
P1 C7 C11 C12 -20.9(7) . .
C7 C11 C12 N1 -4.6(8) . .
C7 C11 C12 C13 -176.2(5) . .
N1 C12 C13 C14 1.1(5) . .
C11 C12 C13 C14 174.1(5) . .
C12 C13 C14 C15 -1.3(6) . .
C13 C14 C15 N1 1.0(5) . .
C13 C14 C15 C16 -176.3(4) . .
C11 C12 N1 C15 -173.5(4) . .
C13 C12 N1 C15 -0.5(5) . .
C16 C15 N1 C12 177.1(4) . .
C14 C15 N1 C12 -0.3(5) . .
N1 C15 C16 C23 -8.9(7) . .
C14 C15 C16 C23 167.8(4) . .
N1 C15 C16 C17 171.5(4) . .
C14 C15 C16 C17 -11.8(7) . .
C15 C16 C17 C18 -64.6(6) . .
C23 C16 C17 C18 115.7(5) . .
C15 C16 C17 C22 118.6(5) . .
C23 C16 C17 C22 -61.1(6) . .
C22 C17 C18 C19 -0.7(8) . .
C16 C17 C18 C19 -177.6(5) . .
C17 C18 C19 C20 -0.2(9) . .
C18 C19 C20 C21 0.1(10) . .
C19 C20 C21 C22 1.0(10) . .
C18 C17 C22 C21 1.8(8) . .
C16 C17 C22 C21 178.6(5) . .
C20 C21 C22 C17 -1.9(10) . .
C15 C16 C23 N2 -10.1(8) . .
C17 C16 C23 N2 169.6(4) . .
C15 C16 C23 C24 172.7(4) . .
C17 C16 C23 C24 -7.7(6) . .
N2 C23 C24 C24 -1.2(4) . 4_565
C16 C23 C24 C24 176.4(3) . 4_565
C16 C23 N2 C23 -175.6(3) . 4_565
C24 C23 N2 C23 2.0(6) . 4_565
